data_4030817
loop_
_publ_author_name
'Bensch, W.'
'Durichen, P.'

_publ_section_title
;
 K4Nb2S11, the first niobium polysulfide with the monomeric anion
 Nb2S11(4-):
;
_journal_name_full 'European Journal of Solid State and Inorganic Chemistry'
_journal_page_first 527
_journal_page_last 536
_journal_volume 33
_journal_year 1996
_chemical_formula_sum 'K4 Nb2 S11'
_chemical_formula_weight 694.99
_space_group_IT_number 29
_symmetry_cell_setting orthorhombic
_symmetry_Int_Tables_number 29
_symmetry_space_group_name_Hall 'P 2c -2ac'
_symmetry_space_group_name_H-M 'P c a 21'
_cell_angle_alpha 90
_cell_angle_beta 90
_cell_angle_gamma 90
_cell_formula_units_Z 4
_cell_length_a 13.107(3)
_cell_length_b 7.471(1)
_cell_length_c 17.966(4)
_cell_volume 1759.3(6)
_diffrn_ambient_temperature 293
_diffrn_radiation_probe x-ray
_diffrn_radiation_type MoK\a
_diffrn_radiation_wavelength 0.71073
_exptl_absorpt_coefficient_mu 3.527
_exptl_crystal_density_diffrn 2.624
_exptl_crystal_F_000 1336
_refine_ls_goodness_of_fit_ref 1.61
_refine_ls_number_parameters 154
_refine_ls_number_reflns 2531
_refine_ls_R_factor_gt 0.0386
_refine_ls_wR_factor_gt 0.0500
_cod_data_source_file EJSSIC-1996-33-527-536.cif
_cod_data_source_block K4Nb2S11
_cod_original_formula_sum 'K4  Nb2  S11'
_cod_database_code 4030817

loop_
_symmetry_equiv_pos_site_id
_symmetry_equiv_pos_as_xyz
1 x,y,z
2 -x,-y,1/2+z
3 1/2-x,y,1/2+z
4 1/2+x,-y,z

loop_
_atom_site_aniso_label
_atom_site_aniso_U_11
_atom_site_aniso_U_22
_atom_site_aniso_U_33
_atom_site_aniso_U_23
_atom_site_aniso_U_13
_atom_site_aniso_U_12
Nb1 0.0210(10) 0.0170(10) 0.0170(10) -0.0010(10) -0.0020(10) 0.0010(10)
Nb2 0.0230(10) 0.0190(10) 0.0160(10) -0.0020(10) 0.0000(10) -0.0010(10)
S1 0.0320(10) 0.0220(10) 0.0200(10) -0.0010(10) -0.0030(10) 0.0090(10)
S2 0.0210(10) 0.0260(10) 0.0260(10) -0.0040(10) 0.0030(10) -0.0030(10)
S3 0.0320(10) 0.0270(10) 0.0330(10) -0.0030(10) -0.0060(10) 0.0100(10)
S4 0.0390(10) 0.0250(10) 0.0280(10) -0.0080(10) -0.0070(10) -0.0030(10)
S5 0.060(2) 0.0340(10) 0.0230(10) 0.0070(10) -0.0030(10) -0.0090(10)
S6 0.0300(10) 0.0440(10) 0.0420(10) -0.0040(10) 0.0090(10) -0.0060(10)
S7 0.055(2) 0.0200(10) 0.0330(10) -0.0040(10) 0.0070(10) 0.0000(10)
S8 0.0310(10) 0.0260(10) 0.0230(10) 0.0010(10) 0.0010(10) -0.0080(10)
S9 0.0380(10) 0.0270(10) 0.0280(10) 0.0010(10) 0.0050(10) -0.0060(10)
S10 0.0420(10) 0.0360(10) 0.0250(10) -0.0040(10) 0.0110(10) 0.0010(10)
S11 0.0280(10) 0.064(2) 0.041(2) -0.0060(10) -0.0100(10) 0.0070(10)
K1 0.0450(10) 0.0280(10) 0.0370(10) 0.0010(10) 0.0030(10) -0.0040(10)
K2 0.0490(10) 0.0370(10) 0.053(2) -0.0100(10) 0.0060(10) 0.0120(10)
K3 0.0340(10) 0.060(2) 0.060(2) -0.0290(10) -0.0030(10) 0.0020(10)
K4 0.058(2) 0.0410(10) 0.055(2) -0.0140(10) 0.0030(10) -0.0030(10)

loop_
_atom_site_label
_atom_site_type_symbol
_atom_site_thermal_displace_type
_atom_site_fract_x
_atom_site_fract_y
_atom_site_fract_z
_atom_site_occupancy
_atom_site_U_iso_or_equiv
Nb1 Nb Uani 0.11650(10) 0.79180(10) 0.71330 1.000 0.0183(6)
Nb2 Nb Uani 0.05890(10) 0.74100(10) 0.52470(10) 1.000 0.0193(6)
S1 S Uani 0.0190(2) 0.9739(3) 0.62050(10) 1.000 0.0247(6)
S2 S Uani 0.2427(2) 0.7615(3) 0.61000(10) 1.000 0.0243(6)
S3 S Uani 0.2592(2) 0.5826(3) 0.69650(10) 1.000 0.0307(6)
S4 S Uani 0.1853(2) 1.0152(3) 0.7776(2) 1.000 0.0307(6)
S5 S Uani 0.0571(3) 0.5936(3) 0.8176(2) 1.000 0.0390(8)
S6 S Uani -0.0513(2) 0.7569(4) 0.7698(2) 1.000 0.0387(6)
S7 S Uani 0.0963(2) 0.4194(3) 0.5381(2) 1.000 0.0360(8)
S8 S Uani 0.0139(2) 0.5282(3) 0.62590(10) 1.000 0.0267(6)
S9 S Uani 0.1587(2) 0.9857(3) 0.4687(2) 1.000 0.0310(6)
S10 S Uani 0.1790(2) 0.7403(3) 0.4172(2) 1.000 0.0343(6)
S11 S Uani -0.0840(2) 0.7440(4) 0.4624(2) 1.000 0.0443(10)
K1 K Uani -0.2196(2) 0.8050(3) 0.61930(10) 1.000 0.0367(6)
K2 K Uani -0.0452(2) 1.2098(3) 0.7660(2) 1.000 0.0463(8)
K3 K Uani 0.0868(2) 0.8210(4) 0.9685(2) 1.000 0.0513(10)
K4 K Uani 0.2703(2) 0.3465(4) 0.8721(2) 1.000 0.0513(10)

loop_
_atom_type_symbol
_atom_type_description
_atom_type_scat_dispersion_real
_atom_type_scat_dispersion_imag
_atom_type_scat_source
K K 0.2009 0.2494 ' International Tables Vol C Tables 4.2.6.8 and 6.1.1.4'
Nb Nb -2.0727 0.6215 ' International Tables Vol C Tables 4.2.6.8 and 6.1.1.4'
S S 0.1246 0.1234 ' International Tables Vol C Tables 4.2.6.8 and 6.1.1.4'

loop_
_geom_angle_atom_site_label_1
_geom_angle_atom_site_label_2
_geom_angle_atom_site_label_3
_geom_angle
_geom_angle_publ_flag
S1 Nb1 S2 83.82(7) yes
S1 Nb1 S3 130.76(7) yes
S1 Nb1 S4 98.36(9) yes
S1 Nb1 S5 131.23(12) yes
S1 Nb1 S6 82.81(10) yes
S1 Nb1 S8 76.59(7) yes
S2 Nb1 S3 49.18(7) yes
S2 Nb1 S4 100.71(10) yes
S2 Nb1 S5 134.95(10) yes
S2 Nb1 S6 153.93(10) yes
S2 Nb1 S8 80.83(7) yes
S3 Nb1 S4 103.47(10) yes
S3 Nb1 S5 87.28(9) yes
S3 Nb1 S6 132.11(9) yes
S3 Nb1 S8 81.50(8) yes
S4 Nb1 S5 100.42(11) yes
S4 Nb1 S6 103.31(11) yes
S4 Nb1 S8 174.59(10) yes
S5 Nb1 S6 49.18(12) yes
S5 Nb1 S8 81.82(9) yes
S6 Nb1 S8 74.34(10) yes
S1 Nb2 S2 76.72(8) yes
S1 Nb2 S7 130.72(12) yes
S1 Nb2 S8 83.81(9) yes
S1 Nb2 S9 82.87(9) yes
S1 Nb2 S10 131.80(9) yes
S1 Nb2 S11 99.57(11) yes
S2 Nb2 S7 80.34(9) yes
S2 Nb2 S8 80.92(8) yes
S2 Nb2 S9 74.44(9) yes
S2 Nb2 S10 83.30(9) yes
S2 Nb2 S11 176.01(10) yes
S7 Nb2 S8 49.62(10) yes
S7 Nb2 S9 131.15(11) yes
S7 Nb2 S10 87.02(10) yes
S7 Nb2 S11 103.35(11) yes
S8 Nb2 S9 154.08(12) yes
S8 Nb2 S10 135.68(9) yes
S8 Nb2 S11 100.26(11) yes
S9 Nb2 S10 49.41(9) yes
S9 Nb2 S11 103.81(12) yes
S10 Nb2 S11 98.32(13) yes
Nb1 S1 Nb2 88.48(8) yes
Nb1 S2 Nb2 81.09(8) yes
Nb1 S2 S3 64.39(9) yes
Nb2 S2 S3 117.24(13) yes
Nb1 S3 S2 66.43(9) yes
Nb1 S5 S6 63.50(12) yes
Nb1 S6 S5 67.33(13) yes
Nb2 S7 S8 65.75(10) yes
Nb1 S8 Nb2 81.34(7) yes
Nb1 S8 S7 116.27(13) yes
Nb2 S8 S7 64.63(9) yes
Nb2 S9 S10 66.02(11) yes
Nb2 S10 S9 64.57(12) yes

loop_
_geom_bond_atom_site_label_1
_geom_bond_atom_site_label_2
_geom_bond_distance
_geom_bond_publ_flag
Nb1 S1 2.503(2) yes
Nb1 S2 2.496(2) yes
Nb1 S3 2.456(3) yes
Nb1 S4 2.221(3) yes
Nb1 S5 2.512(3) yes
Nb1 S6 2.436(3) yes
Nb1 S8 2.855(2) yes
Nb2 S1 2.503(3) yes
Nb2 S2 2.859(3) yes
Nb2 S7 2.464(2) yes
Nb2 S8 2.486(3) yes
Nb2 S9 2.463(3) yes
Nb2 S10 2.492(4) yes
Nb2 S11 2.182(3) yes
S2 S3 2.061(3) yes
S5 S6 2.060(4) yes
S7 S8 2.077(4) yes
S9 S10 2.071(4) yes

loop_
_geom_torsion_atom_site_label_1
_geom_torsion_atom_site_label_2
_geom_torsion_atom_site_label_3
_geom_torsion_atom_site_label_4
_geom_torsion
_geom_torsion_publ_flag
S2 Nb1 S1 Nb2 43.94(8) no
S3 Nb1 S1 Nb2 27.96(14) no
S4 Nb1 S1 Nb2 143.90(10) no
S5 Nb1 S1 Nb2 -104.28(11) no
S6 Nb1 S1 Nb2 -113.63(10) no
S8 Nb1 S1 Nb2 -38.08(7) no
S1 Nb1 S2 Nb2 -37.92(7) no
S1 Nb1 S2 S3 -164.01(11) no
S3 Nb1 S2 Nb2 126.09(10) no
S4 Nb1 S2 Nb2 -135.29(9) no
S4 Nb1 S2 S3 98.62(12) no
S5 Nb1 S2 Nb2 108.05(14) no
S5 Nb1 S2 S3 -18.04(17) no
S6 Nb1 S2 Nb2 21.6(2) no
S6 Nb1 S2 S3 -104.5(2) no
S8 Nb1 S2 Nb2 39.44(6) no
S8 Nb1 S2 S3 -86.65(10) no
S1 Nb1 S3 S2 21.20(14) no
S4 Nb1 S3 S2 -92.61(12) no
S5 Nb1 S3 S2 167.32(12) no
S6 Nb1 S3 S2 145.00(14) no
S8 Nb1 S3 S2 85.20(9) no
S1 Nb1 S5 S6 -12.29(17) no
S2 Nb1 S5 S6 -144.57(15) no
S3 Nb1 S5 S6 -158.14(13) no
S4 Nb1 S5 S6 98.66(14) no
S8 Nb1 S5 S6 -76.35(13) no
S1 Nb1 S6 S5 170.71(13) no
S2 Nb1 S6 S5 111.0(2) no
S3 Nb1 S6 S5 30.09(18) no
S4 Nb1 S6 S5 -92.36(14) no
S8 Nb1 S6 S5 92.68(12) no
S1 Nb1 S8 Nb2 38.88(8) no
S1 Nb1 S8 S7 94.93(14) no
S2 Nb1 S8 Nb2 -46.90(8) no
S2 Nb1 S8 S7 9.15(13) no
S3 Nb1 S8 Nb2 -96.70(8) no
S3 Nb1 S8 S7 -40.66(13) no
S5 Nb1 S8 Nb2 174.84(11) no
S5 Nb1 S8 S7 -129.11(15) no
S6 Nb1 S8 Nb2 125.05(10) no
S6 Nb1 S8 S7 -178.90(15) no
S2 Nb2 S1 Nb1 -38.23(7) no
S7 Nb2 S1 Nb1 26.26(15) no
S8 Nb2 S1 Nb1 43.87(9) no
S9 Nb2 S1 Nb1 -113.86(10) no
S10 Nb2 S1 Nb1 -106.39(13) no
S11 Nb2 S1 Nb1 143.27(11) no
S1 Nb2 S2 Nb1 38.89(7) no
S1 Nb2 S2 S3 93.94(12) no
S7 Nb2 S2 Nb1 -97.17(10) no
S7 Nb2 S2 S3 -42.12(14) no
S8 Nb2 S2 Nb1 -46.84(7) no
S8 Nb2 S2 S3 8.21(12) no
S9 Nb2 S2 Nb1 125.07(9) no
S9 Nb2 S2 S3 -179.89(14) no
S10 Nb2 S2 Nb1 174.72(8) no
S10 Nb2 S2 S3 -130.23(13) no
S1 Nb2 S7 S8 23.25(16) no
S2 Nb2 S7 S8 86.25(11) no
S9 Nb2 S7 S8 145.57(17) no
S10 Nb2 S7 S8 169.95(13) no
S11 Nb2 S7 S8 -92.20(14) no
S1 Nb2 S8 Nb1 -37.90(8) no
S1 Nb2 S8 S7 -162.49(13) no
S2 Nb2 S8 Nb1 39.59(6) no
S2 Nb2 S8 S7 -85.00(11) no
S7 Nb2 S8 Nb1 124.59(12) no
S9 Nb2 S8 Nb1 21.5(2) no
S9 Nb2 S8 S7 -103.1(2) no
S10 Nb2 S8 Nb1 110.15(14) no
S10 Nb2 S8 S7 -14.45(18) no
S11 Nb2 S8 Nb1 -136.54(10) no
S11 Nb2 S8 S7 98.87(14) no
S1 Nb2 S9 S10 172.67(13) no
S2 Nb2 S9 S10 94.54(12) no
S7 Nb2 S9 S10 32.9(2) no
S8 Nb2 S9 S10 113.1(2) no
S11 Nb2 S9 S10 -89.18(15) no
S1 Nb2 S10 S9 -9.77(18) no
S2 Nb2 S10 S9 -75.22(12) no
S7 Nb2 S10 S9 -155.84(14) no
S8 Nb2 S10 S9 -144.87(16) no
S11 Nb2 S10 S9 101.09(14) no
Nb2 S2 S3 Nb1 -63.89(10) no
Nb2 S7 S8 Nb1 -65.17(11) no
